data_2022270
loop_
_publ_author_name
'Alsafi, Mona A.'
'Hughes, David L.'
'Said, Musa A.'

_publ_section_title
;
 First COVID-19 molecular docking with a chalcone-based compound:
 synthesis, single-crystal structure and Hirshfeld surface analysis study
;
_journal_coeditor_code KY3199
_journal_issue 12
_journal_name_full 'Acta Crystallographica Section C Structural Chemistry'
_journal_paper_doi 10.1107/S2053229620014217
_journal_volume 76
_journal_year 2020
_chemical_absolute_configuration ad
_chemical_formula_iupac 'C19 H17 Cl2 N O2'
_chemical_formula_moiety 'C19 H17 Cl2 N O2'
_chemical_formula_structural 2,4-Cl2C6H3-CO-CH=CH-C6H4-cyclo-(NCH2CH2OCH2CH2)
_chemical_formula_sum 'C19 H17 Cl2 N O2'
_chemical_formula_weight 362.23
_chemical_name_systematic
;
(<i>E</i>)-1-(2,4-Dichlorophenyl)- 3-[4-(morpholin-4-yl)phenyl]prop-2-en-1-one
;
_space_group_crystal_system monoclinic
_space_group_IT_number 4
_space_group_name_Hall 'P 2yb'
_space_group_name_H-M_alt 'P 1 21 1'
_atom_sites_solution_hydrogens geom
_atom_sites_solution_primary dual
_audit_creation_method SHELXL-2018/3
_cell_angle_alpha 90
_cell_angle_beta 91.185(2)
_cell_angle_gamma 90
_cell_formula_units_Z 2
_cell_length_a 3.96521(9)
_cell_length_b 16.7005(4)
_cell_length_c 12.4252(2)
_cell_measurement_reflns_used 17383
_cell_measurement_temperature 100.00(10)
_cell_measurement_theta_max 77.8010
_cell_measurement_theta_min 2.6030
_cell_volume 822.63(3)
_computing_cell_refinement
;
CrysAlis PRO (Rigaku OD, 2019)
;
_computing_data_collection
;
CrysAlis PRO (Rigaku OD, 2019)
;
_computing_data_reduction
;
CrysAlis PRO (Rigaku OD, 2019)
;
_computing_molecular_graphics
;
ORTEP-3 (Farrugia, 2012)
;
_computing_publication_material
;
SHELXL2018 (Sheldrick, 2015b) and WinGX (Farrugia, 2012)
;
_computing_structure_refinement
;
SHELXL2018 (Sheldrick, 2015b)
;
_computing_structure_solution
;
SHELXT (Sheldrick, 2015a)
;
_diffrn_ambient_temperature 100.01(10)
_diffrn_detector 'Hybrid Pixel Array Detector'
_diffrn_detector_area_resol_mean 10.0000
_diffrn_measured_fraction_theta_full 0.999
_diffrn_measured_fraction_theta_max 0.999
_diffrn_measurement_device 'four-circle diffractometer'
_diffrn_measurement_device_type 'Rigaku XtaLAB Synergy Dualflex HyPix'
_diffrn_measurement_method '\w scans'
_diffrn_radiation_monochromator mirror
_diffrn_radiation_probe x-ray
_diffrn_radiation_type 'Cu K\a'
_diffrn_radiation_wavelength 1.54184
_diffrn_reflns_av_R_equivalents 0.0280
_diffrn_reflns_av_unetI/netI 0.0164
_diffrn_reflns_limit_h_max 4
_diffrn_reflns_limit_h_min -4
_diffrn_reflns_limit_k_max 20
_diffrn_reflns_limit_k_min -17
_diffrn_reflns_limit_l_max 15
_diffrn_reflns_limit_l_min -15
_diffrn_reflns_number 17673
_diffrn_reflns_theta_full 67.684
_diffrn_reflns_theta_max 72.412
_diffrn_reflns_theta_min 3.558
_diffrn_source 'micro-focus sealed X-ray tube'
_exptl_absorpt_coefficient_mu 3.642
_exptl_absorpt_correction_T_max 1.00000
_exptl_absorpt_correction_T_min 0.79032
_exptl_absorpt_correction_type multi-scan
_exptl_absorpt_process_details
;
(CrysAlis PRO; Rigaku OD, 2019)
;
_exptl_crystal_colour yellow
_exptl_crystal_density_diffrn 1.462
_exptl_crystal_description prism
_exptl_crystal_F_000 376
_exptl_crystal_size_max 0.15
_exptl_crystal_size_mid 0.13
_exptl_crystal_size_min 0.12
_refine_diff_density_max 0.183
_refine_diff_density_min -0.201
_refine_ls_abs_structure_details
;
Flack <i>x</i> determined using 1385 quotients [(I+)-(I-)]/[(I+)+(I-)]
(Parsons <i>et al.</i>,  2013)
;
_refine_ls_abs_structure_Flack 0.002(9)
_refine_ls_extinction_method none
_refine_ls_goodness_of_fit_ref 1.070
_refine_ls_hydrogen_treatment constr
_refine_ls_matrix_type full
_refine_ls_number_parameters 217
_refine_ls_number_reflns 3089
_refine_ls_number_restraints 1
_refine_ls_restrained_S_all 1.070
_refine_ls_R_factor_all 0.0239
_refine_ls_R_factor_gt 0.0237
_refine_ls_shift/su_max 0.000
_refine_ls_shift/su_mean 0.000
_refine_ls_structure_factor_coef Fsqd
_refine_ls_weighting_details 'w=1/[\s^2^(Fo^2^)+(0.0463P)^2^+0.1638P] where P=(Fo^2^+2Fc^2^)/3'
_refine_ls_weighting_scheme calc
_refine_ls_wR_factor_gt 0.0643
_refine_ls_wR_factor_ref 0.0644
_reflns_number_gt 3079
_reflns_number_total 3089
_reflns_threshold_expression 'I > 2\s(I)'
_cod_data_source_file ky3199sup1.cif
_cod_data_source_block I
_cod_original_sg_symbol_H-M 'P 21'
_cod_database_code 2022270
_shelx_space_group_comment
;
The symmetry employed for this shelxl refinement is uniquely defined
by the following loop, which should always be used as a source of
symmetry information in preference to the above space-group names.
They are only intended as comments.
;

loop_
_space_group_symop_operation_xyz
'x, y, z'
'-x, y+1/2, -z'

loop_
_atom_site_type_symbol
_atom_site_label
_atom_site_fract_x
_atom_site_fract_y
_atom_site_fract_z
_atom_site_U_iso_or_equiv
_atom_site_adp_type
_atom_site_calc_flag
_atom_site_occupancy
_atom_site_disorder_assembly
_atom_site_disorder_group
C C1 0.9545(5) 0.73931(13) 0.27433(17) 0.0152(4) Uani d 1 . .
C C2 1.0426(5) 0.73678(13) 0.38359(17) 0.0149(4) Uani d 1 . .
Cl Cl2 1.22361(12) 0.65138(3) 0.44086(4) 0.01875(13) Uani d 1 . .
C C3 1.0024(6) 0.80261(15) 0.45034(16) 0.0163(4) Uani d 1 . .
H H3 1.067736 0.800400 0.522597 0.020 Uiso calc 1 . .
C C4 0.8631(5) 0.87136(14) 0.40690(17) 0.0162(4) Uani d 1 . .
Cl Cl4 0.81245(14) 0.95350(3) 0.49102(4) 0.02188(14) Uani d 1 . .
C C5 0.7663(6) 0.87689(14) 0.29907(18) 0.0189(4) Uani d 1 . .
H H5 0.670026 0.923528 0.271425 0.023 Uiso calc 1 . .
C C6 0.8174(6) 0.81078(14) 0.23391(17) 0.0186(4) Uani d 1 . .
H H6 0.758946 0.813997 0.161163 0.022 Uiso calc 1 . .
C C7 1.0117(5) 0.67207(13) 0.19629(16) 0.0156(4) Uani d 1 . .
O O7 1.1582(4) 0.68791(10) 0.11275(13) 0.0218(3) Uani d 1 . .
C C8 0.8765(6) 0.59292(15) 0.22078(18) 0.0165(4) Uani d 1 . .
H H8 0.758501 0.585203 0.283861 0.020 Uiso calc 1 . .
C C9 0.9208(5) 0.53076(14) 0.15283(17) 0.0150(4) Uani d 1 . .
H H9 1.047509 0.540990 0.092192 0.018 Uiso calc 1 . .
C C11 0.7933(5) 0.45028(14) 0.16393(16) 0.0151(4) Uani d 1 . .
C C12 0.8317(5) 0.39453(14) 0.08094(17) 0.0160(4) Uani d 1 . .
H H12 0.938062 0.410480 0.018466 0.019 Uiso calc 1 . .
C C13 0.7172(5) 0.31664(14) 0.08860(17) 0.0155(4) Uani d 1 . .
H H13 0.740596 0.281911 0.030725 0.019 Uiso calc 1 . .
C C14 0.5650(5) 0.28933(13) 0.18344(16) 0.0132(4) Uani d 1 . .
C C15 0.5209(5) 0.34556(14) 0.26673(16) 0.0159(4) Uani d 1 . .
H H15 0.415507 0.329814 0.329461 0.019 Uiso calc 1 . .
C C16 0.6316(5) 0.42367(14) 0.25670(17) 0.0156(4) Uani d 1 . .
H H16 0.598026 0.459444 0.312836 0.019 Uiso calc 1 . .
N N17 0.4798(4) 0.20947(12) 0.19637(14) 0.0145(4) Uani d 1 . .
C C18 0.3753(5) 0.16042(14) 0.10351(16) 0.0165(4) Uani d 1 . .
H H18A 0.500315 0.176468 0.040801 0.020 Uiso calc 1 . .
H H18B 0.137091 0.168634 0.087878 0.020 Uiso calc 1 . .
C C19 0.4400(6) 0.07279(14) 0.12729(18) 0.0187(4) Uani d 1 . .
H H19A 0.363274 0.040835 0.066366 0.022 Uiso calc 1 . .
H H19B 0.680642 0.064173 0.137077 0.022 Uiso calc 1 . .
O O20 0.2701(4) 0.04708(10) 0.22196(13) 0.0193(3) Uani d 1 . .
C C21 0.3857(5) 0.09365(14) 0.31143(17) 0.0177(4) Uani d 1 . .
H H21A 0.625238 0.084422 0.322896 0.021 Uiso calc 1 . .
H H21B 0.270985 0.076053 0.375454 0.021 Uiso calc 1 . .
C C22 0.3253(5) 0.18248(14) 0.29586(17) 0.0161(4) Uani d 1 . .
H H22A 0.084798 0.193057 0.292522 0.019 Uiso calc 1 . .
H H22B 0.421497 0.211782 0.356511 0.019 Uiso calc 1 . .

loop_
_atom_site_aniso_label
_atom_site_aniso_U_11
_atom_site_aniso_U_22
_atom_site_aniso_U_33
_atom_site_aniso_U_12
_atom_site_aniso_U_13
_atom_site_aniso_U_23
C1 0.0183(10) 0.0116(11) 0.0158(10) -0.0028(8) 0.0015(8) 0.0019(8)
C2 0.0167(10) 0.0114(11) 0.0166(10) 0.0002(8) 0.0023(8) 0.0020(8)
Cl2 0.0279(3) 0.0127(3) 0.0157(2) 0.00367(18) -0.00087(17) 0.00193(18)
C3 0.0182(10) 0.0162(11) 0.0144(9) -0.0017(8) 0.0025(7) 0.0003(8)
C4 0.0198(10) 0.0089(10) 0.0201(10) -0.0020(8) 0.0054(8) -0.0019(8)
Cl4 0.0339(3) 0.0124(3) 0.0196(2) 0.0030(2) 0.00575(19) -0.00228(19)
C5 0.0226(11) 0.0131(11) 0.0210(11) 0.0018(8) 0.0007(8) 0.0033(8)
C6 0.0267(11) 0.0139(11) 0.0151(9) 0.0008(8) -0.0014(8) 0.0018(8)
C7 0.0190(10) 0.0139(12) 0.0139(9) 0.0001(8) 0.0000(8) 0.0019(8)
O7 0.0327(8) 0.0164(9) 0.0164(7) -0.0016(6) 0.0067(6) 0.0020(6)
C8 0.0193(10) 0.0149(11) 0.0154(10) -0.0013(8) 0.0027(7) 0.0009(8)
C9 0.0160(10) 0.0155(12) 0.0135(9) 0.0009(8) 0.0007(7) 0.0023(8)
C11 0.0160(9) 0.0145(11) 0.0148(9) 0.0029(8) 0.0003(7) 0.0002(8)
C12 0.0187(10) 0.0150(11) 0.0144(9) 0.0014(8) 0.0029(8) 0.0012(8)
C13 0.0190(10) 0.0133(11) 0.0143(9) 0.0021(8) 0.0011(7) -0.0010(8)
C14 0.0130(9) 0.0118(11) 0.0146(9) 0.0012(7) -0.0013(7) -0.0002(8)
C15 0.0183(10) 0.0167(11) 0.0127(9) 0.0008(8) 0.0023(7) -0.0008(8)
C16 0.0194(10) 0.0134(11) 0.0142(9) 0.0001(8) 0.0016(8) -0.0019(8)
N17 0.0176(8) 0.0120(10) 0.0139(8) -0.0009(7) 0.0014(6) -0.0008(7)
C18 0.0186(9) 0.0152(12) 0.0156(9) -0.0017(8) -0.0004(7) -0.0004(9)
C19 0.0191(10) 0.0155(12) 0.0214(11) -0.0017(8) -0.0003(8) -0.0016(9)
O20 0.0201(8) 0.0150(9) 0.0227(8) -0.0043(6) -0.0010(6) 0.0017(6)
C21 0.0168(10) 0.0158(11) 0.0204(10) -0.0016(8) -0.0011(8) 0.0031(8)
C22 0.0170(10) 0.0165(12) 0.0148(9) -0.0018(8) 0.0005(7) 0.0019(8)

loop_
_atom_type_symbol
_atom_type_description
_atom_type_scat_dispersion_real
_atom_type_scat_dispersion_imag
_atom_type_scat_source
C C 0.0181 0.0091 'International Tables Vol C Tables 4.2.6.8 and 6.1.1.4'
H H 0.0000 0.0000 'International Tables Vol C Tables 4.2.6.8 and 6.1.1.4'
N N 0.0311 0.0180 'International Tables Vol C Tables 4.2.6.8 and 6.1.1.4'
O O 0.0492 0.0322 'International Tables Vol C Tables 4.2.6.8 and 6.1.1.4'
Cl Cl 0.3639 0.7018 'International Tables Vol C Tables 4.2.6.8 and 6.1.1.4'

loop_
_geom_angle_atom_site_label_1
_geom_angle_atom_site_label_2
_geom_angle_atom_site_label_3
_geom_angle_site_symmetry_1
_geom_angle_site_symmetry_3
_geom_angle
_geom_angle_publ_flag
C2 C1 C6 . . 117.5(2) ?
C2 C1 C7 . . 124.5(2) ?
C6 C1 C7 . . 117.90(18) ?
C3 C2 C1 . . 121.8(2) ?
C3 C2 Cl2 . . 117.12(16) ?
C1 C2 Cl2 . . 121.00(17) ?
C4 C3 C2 . . 118.39(19) ?
C4 C3 H3 . . 120.8 ?
C2 C3 H3 . . 120.8 ?
C3 C4 C5 . . 122.2(2) ?
C3 C4 Cl4 . . 118.15(17) ?
C5 C4 Cl4 . . 119.62(18) ?
C6 C5 C4 . . 118.0(2) ?
C6 C5 H5 . . 121.0 ?
C4 C5 H5 . . 121.0 ?
C5 C6 C1 . . 122.0(2) ?
C5 C6 H6 . . 119.0 ?
C1 C6 H6 . . 119.0 ?
O7 C7 C8 . . 123.6(2) ?
O7 C7 C1 . . 117.66(19) ?
C8 C7 C1 . . 118.71(18) ?
C9 C8 C7 . . 120.8(2) ?
C9 C8 H8 . . 119.6 ?
C7 C8 H8 . . 119.6 ?
C8 C9 C11 . . 127.2(2) ?
C8 C9 H9 . . 116.4 ?
C11 C9 H9 . . 116.4 ?
C12 C11 C16 . . 116.9(2) ?
C12 C11 C9 . . 120.35(19) ?
C16 C11 C9 . . 122.7(2) ?
C13 C12 C11 . . 122.3(2) ?
C13 C12 H12 . . 118.8 ?
C11 C12 H12 . . 118.8 ?
C12 C13 C14 . . 120.6(2) ?
C12 C13 H13 . . 119.7 ?
C14 C13 H13 . . 119.7 ?
N17 C14 C13 . . 121.16(19) ?
N17 C14 C15 . . 121.41(19) ?
C13 C14 C15 . . 117.3(2) ?
C16 C15 C14 . . 121.16(19) ?
C16 C15 H15 . . 119.4 ?
C14 C15 H15 . . 119.4 ?
C15 C16 C11 . . 121.6(2) ?
C15 C16 H16 . . 119.2 ?
C11 C16 H16 . . 119.2 ?
C14 N17 C22 . . 120.14(18) ?
C14 N17 C18 . . 120.77(17) ?
C22 N17 C18 . . 112.09(17) ?
N17 C18 C19 . . 110.01(17) ?
N17 C18 H18A . . 109.7 ?
C19 C18 H18A . . 109.7 ?
N17 C18 H18B . . 109.7 ?
C19 C18 H18B . . 109.7 ?
H18A C18 H18B . . 108.2 ?
O20 C19 C18 . . 111.65(18) ?
O20 C19 H19A . . 109.3 ?
C18 C19 H19A . . 109.3 ?
O20 C19 H19B . . 109.3 ?
C18 C19 H19B . . 109.3 ?
H19A C19 H19B . . 108.0 ?
C21 O20 C19 . . 109.14(16) ?
O20 C21 C22 . . 112.81(17) ?
O20 C21 H21A . . 109.0 ?
C22 C21 H21A . . 109.0 ?
O20 C21 H21B . . 109.0 ?
C22 C21 H21B . . 109.0 ?
H21A C21 H21B . . 107.8 ?
N17 C22 C21 . . 110.01(18) ?
N17 C22 H22A . . 109.7 ?
C21 C22 H22A . . 109.7 ?
N17 C22 H22B . . 109.7 ?
C21 C22 H22B . . 109.7 ?
H22A C22 H22B . . 108.2 ?

loop_
_geom_bond_atom_site_label_1
_geom_bond_atom_site_label_2
_geom_bond_site_symmetry_2
_geom_bond_distance
_geom_bond_publ_flag
C1 C2 . 1.396(3) ?
C1 C6 . 1.400(3) ?
C1 C7 . 1.504(3) ?
C2 C3 . 1.388(3) ?
C2 Cl2 . 1.742(2) ?
C3 C4 . 1.379(3) ?
C3 H3 . 0.9300 ?
C4 C5 . 1.389(3) ?
C4 Cl4 . 1.739(2) ?
C5 C6 . 1.387(3) ?
C5 H5 . 0.9300 ?
C6 H6 . 0.9300 ?
C7 O7 . 1.229(3) ?
C7 C8 . 1.461(3) ?
C8 C9 . 1.352(3) ?
C8 H8 . 0.9300 ?
C9 C11 . 1.444(3) ?
C9 H9 . 0.9300 ?
C11 C12 . 1.400(3) ?
C11 C16 . 1.403(3) ?
C12 C13 . 1.382(3) ?
C12 H12 . 0.9300 ?
C13 C14 . 1.411(3) ?
C13 H13 . 0.9300 ?
C14 N17 . 1.386(3) ?
C14 C15 . 1.411(3) ?
C15 C16 . 1.383(3) ?
C15 H15 . 0.9300 ?
C16 H16 . 0.9300 ?
N17 C22 . 1.462(3) ?
N17 C18 . 1.468(3) ?
C18 C19 . 1.514(3) ?
C18 H18A . 0.9700 ?
C18 H18B . 0.9700 ?
C19 O20 . 1.433(3) ?
C19 H19A . 0.9700 ?
C19 H19B . 0.9700 ?
O20 C21 . 1.425(3) ?
C21 C22 . 1.514(3) ?
C21 H21A . 0.9700 ?
C21 H21B . 0.9700 ?
C22 H22A . 0.9700 ?
C22 H22B . 0.9700 ?

loop_
_geom_hbond_atom_site_label_D
_geom_hbond_atom_site_label_H
_geom_hbond_atom_site_label_A
_geom_hbond_site_symmetry_A
_geom_hbond_distance_DH
_geom_hbond_distance_HA
_geom_hbond_distance_DA
_geom_hbond_angle_DHA
_geom_hbond_publ_flag
C13 H13 O7 2_745 0.93 2.42 3.343(3) 175.5 yes
C18 H18A O7 2_745 0.97 2.37 3.326(3) 168.2 yes

loop_
_geom_torsion_atom_site_label_1
_geom_torsion_atom_site_label_2
_geom_torsion_atom_site_label_3
_geom_torsion_atom_site_label_4
_geom_torsion_site_symmetry_1
_geom_torsion_site_symmetry_2
_geom_torsion_site_symmetry_3
_geom_torsion_site_symmetry_4
_geom_torsion
_geom_torsion_publ_flag
C6 C1 C2 C3 . . . . -1.0(3) ?
C7 C1 C2 C3 . . . . 176.0(2) ?
C6 C1 C2 Cl2 . . . . -178.56(17) ?
C7 C1 C2 Cl2 . . . . -1.6(3) ?
C1 C2 C3 C4 . . . . 1.7(3) ?
Cl2 C2 C3 C4 . . . . 179.31(17) ?
C2 C3 C4 C5 . . . . -0.7(3) ?
C2 C3 C4 Cl4 . . . . 179.84(16) ?
C3 C4 C5 C6 . . . . -0.9(3) ?
Cl4 C4 C5 C6 . . . . 178.58(17) ?
C4 C5 C6 C1 . . . . 1.5(3) ?
C2 C1 C6 C5 . . . . -0.6(3) ?
C7 C1 C6 C5 . . . . -177.8(2) ?
C2 C1 C7 O7 . . . . -128.3(2) ?
C6 C1 C7 O7 . . . . 48.7(3) ?
C2 C1 C7 C8 . . . . 54.8(3) ?
C6 C1 C7 C8 . . . . -128.2(2) ?
O7 C7 C8 C9 . . . . 3.1(4) ?
C1 C7 C8 C9 . . . . 179.78(19) ?
C7 C8 C9 C11 . . . . -177.70(19) ?
C8 C9 C11 C12 . . . . 173.4(2) ?
C8 C9 C11 C16 . . . . -7.4(4) ?
C16 C11 C12 C13 . . . . 0.0(3) ?
C9 C11 C12 C13 . . . . 179.2(2) ?
C11 C12 C13 C14 . . . . -2.2(3) ?
C12 C13 C14 N17 . . . . -173.46(19) ?
C12 C13 C14 C15 . . . . 3.0(3) ?
N17 C14 C15 C16 . . . . 174.66(19) ?
C13 C14 C15 C16 . . . . -1.8(3) ?
C14 C15 C16 C11 . . . . -0.3(3) ?
C12 C11 C16 C15 . . . . 1.2(3) ?
C9 C11 C16 C15 . . . . -178.0(2) ?
C13 C14 N17 C22 . . . . 179.40(18) ?
C15 C14 N17 C22 . . . . 3.0(3) ?
C13 C14 N17 C18 . . . . -32.2(3) ?
C15 C14 N17 C18 . . . . 151.44(19) ?
C14 N17 C18 C19 . . . . 155.90(18) ?
C22 N17 C18 C19 . . . . -53.4(2) ?
N17 C18 C19 O20 . . . . 57.1(2) ?
C18 C19 O20 C21 . . . . -59.5(2) ?
C19 O20 C21 C22 . . . . 58.9(2) ?
C14 N17 C22 C21 . . . . -156.88(18) ?
C18 N17 C22 C21 . . . . 52.2(2) ?
O20 C21 C22 N17 . . . . -55.5(2) ?

_cod_database_fobs_code 2022270
